data_7229854
loop_
_publ_author_name
'Vaganova, Tamara A.'
'Gatilov, Yurij V.'
'Pishchur, Denis P.'
'Chuikov, Igor P.'
'Malykhin, Evgenij V.'

_publ_section_title
;
 Controlled self-assembly of \p-stacked/H-bonded 1D crystal structures
 from polyfluorinated arylamines and 18-crown-6 (2&#x2009;:&#x2009;1).
 Associatevs.co-former fluorescence properties
;
_journal_issue 6
_journal_name_full CrystEngComm
_journal_page_first 807
_journal_paper_doi 10.1039/C7CE01851G
_journal_volume 20
_journal_year 2018
_chemical_formula_moiety 'C5 H2 F4 N2'
_chemical_formula_sum 'C5 H2 F4 N2'
_chemical_formula_weight 166.09
_chemical_melting_point 358
_chemical_name_systematic
; 
 4-aminotetrafluoropyridine  
;
_space_group_IT_number 14
_space_group_name_Hall '-P 2ybc'
_space_group_name_H-M_alt 'P 1 21/c 1'
_symmetry_cell_setting monoclinic
_symmetry_space_group_name_Hall '-P 2ybc'
_symmetry_space_group_name_H-M 'P 1 21/c 1'
_atom_sites_solution_hydrogens geom
_atom_sites_solution_primary direct
_atom_sites_solution_secondary difmap
_audit_creation_method SHELXL-97
_audit_update_record
;
2017-10-19 deposited with the CCDC.
2018-01-03 downloaded from the CCDC.
;
_cell_angle_alpha 90.00
_cell_angle_beta 94.767(6)
_cell_angle_gamma 90.00
_cell_formula_units_Z 4
_cell_length_a 6.1047(7)
_cell_length_b 13.2859(11)
_cell_length_c 7.4684(9)
_cell_measurement_reflns_used 4322
_cell_measurement_temperature 296(2)
_cell_measurement_theta_max 29.06
_cell_measurement_theta_min 2.74
_cell_volume 603.64(11)
_computing_cell_refinement 'Bruker SAINT'
_computing_data_collection 'Bruker APEX2'
_computing_data_reduction 'Bruker SAINT'
_computing_molecular_graphics 'Bruker SHELXTL'
_computing_publication_material 'Bruker SHELXTL'
_computing_structure_refinement 'SHELXL-97 (Sheldrick, 2008)'
_computing_structure_solution 'SHELXS-97 (Sheldrick, 2008)'
_diffrn_ambient_temperature 296(2)
_diffrn_measured_fraction_theta_full 0.996
_diffrn_measured_fraction_theta_max 0.996
_diffrn_measurement_device_type 'Bruker APEX-II CCD'
_diffrn_measurement_method '\f and \w scans'
_diffrn_radiation_monochromator graphite
_diffrn_radiation_source 'fine-focus sealed tube'
_diffrn_radiation_type MoK\a
_diffrn_radiation_wavelength 0.71073
_diffrn_reflns_av_R_equivalents 0.0406
_diffrn_reflns_av_sigmaI/netI 0.0239
_diffrn_reflns_limit_h_max 8
_diffrn_reflns_limit_h_min -8
_diffrn_reflns_limit_k_max 17
_diffrn_reflns_limit_k_min -17
_diffrn_reflns_limit_l_max 10
_diffrn_reflns_limit_l_min -10
_diffrn_reflns_number 9333
_diffrn_reflns_theta_full 29.10
_diffrn_reflns_theta_max 29.10
_diffrn_reflns_theta_min 3.07
_exptl_absorpt_coefficient_mu 0.201
_exptl_absorpt_correction_T_max 0.9422
_exptl_absorpt_correction_T_min 0.8903
_exptl_absorpt_correction_type multi-scan
_exptl_absorpt_process_details SADABS-2008/1
_exptl_crystal_colour colorless
_exptl_crystal_density_diffrn 1.828
_exptl_crystal_density_method 'not measured'
_exptl_crystal_description prism
_exptl_crystal_F_000 328
_exptl_crystal_recrystallization_method 'Re-crystallisation from solvent: acetone'
_exptl_crystal_size_max 0.56
_exptl_crystal_size_mid 0.28
_exptl_crystal_size_min 0.21
_refine_diff_density_max 0.311
_refine_diff_density_min -0.172
_refine_diff_density_rms 0.043
_refine_ls_extinction_method none
_refine_ls_goodness_of_fit_ref 0.997
_refine_ls_hydrogen_treatment mixed
_refine_ls_matrix_type full
_refine_ls_number_parameters 108
_refine_ls_number_reflns 1612
_refine_ls_number_restraints 0
_refine_ls_restrained_S_all 0.997
_refine_ls_R_factor_all 0.0520
_refine_ls_R_factor_gt 0.0416
_refine_ls_shift/su_max 0.002
_refine_ls_shift/su_mean 0.000
_refine_ls_structure_factor_coef Fsqd
_refine_ls_weighting_details 'calc w=1/[\s^2^(Fo^2^)+(0.1258P)^2^+0.0348P] where P=(Fo^2^+2Fc^2^)/3'
_refine_ls_weighting_scheme calc
_refine_ls_wR_factor_gt 0.1498
_refine_ls_wR_factor_ref 0.1678
_reflns_number_gt 1264
_reflns_number_total 1612
_reflns_threshold_expression >2sigma(I)
_cod_data_source_file c7ce01851g2.cif
_cod_data_source_block F-m22k
_cod_depositor_comments
;
The following automatic conversions were performed:

'_symmetry_cell_setting' value 'Monoclinic' changed to 'monoclinic'
according to
/home/data/users/saulius/crontab/automatic-downloads/rss-feeds/RSC/lib/dictionaries/cif_core.dic
dictionary named 'cif_core.dic' version 2.4.2 from 2011-04-26.

Automatic conversion script
Id: cif_fix_values 4973 2017-02-22 13:04:09Z antanas 

 Adding full bibliography for 7229852--7229857.cif.
;
_cod_original_sg_symbol_H-M 'P2(1)/c  '
_cod_database_code 7229854

loop_
_symmetry_equiv_pos_as_xyz
'x, y, z'
'-x, y+1/2, -z+1/2'
'-x, -y, -z'
'x, -y-1/2, z-1/2'

loop_
_atom_site_label
_atom_site_type_symbol
_atom_site_fract_x
_atom_site_fract_y
_atom_site_fract_z
_atom_site_U_iso_or_equiv
_atom_site_adp_type
_atom_site_occupancy
_atom_site_symmetry_multiplicity
_atom_site_calc_flag
N1 N 0.4479(2) 0.76161(9) 0.23196(17) 0.0456(3) Uani 1 1 d
N2 N 0.3005(3) 0.45988(10) 0.3143(2) 0.0595(4) Uani 1 1 d
C3 C 0.3479(2) 0.55727(10) 0.28651(18) 0.0400(3) Uani 1 1 d
C4 C 0.2126(2) 0.63586(10) 0.33541(18) 0.0410(3) Uani 1 1 d
C5 C 0.2702(2) 0.73350(10) 0.30535(19) 0.0432(4) Uani 1 1 d
C1 C 0.5771(2) 0.68838(11) 0.18539(19) 0.0438(4) Uani 1 1 d
C2 C 0.5370(2) 0.58796(10) 0.20849(18) 0.0421(3) Uani 1 1 d
F2 F 0.67667(17) 0.51745(8) 0.15810(16) 0.0637(3) Uani 1 1 d
F3 F 0.02929(17) 0.61351(8) 0.41471(15) 0.0620(3) Uani 1 1 d
F4 F 0.13849(18) 0.80703(8) 0.35542(16) 0.0659(4) Uani 1 1 d
F1 F 0.75731(17) 0.71615(8) 0.10909(15) 0.0663(4) Uani 1 1 d
H1 H 0.396(4) 0.414(2) 0.284(3) 0.079(7) Uiso 1 1 d
H2 H 0.181(4) 0.4442(19) 0.366(3) 0.064(6) Uiso 1 1 d

loop_
_atom_site_aniso_label
_atom_site_aniso_U_11
_atom_site_aniso_U_22
_atom_site_aniso_U_33
_atom_site_aniso_U_23
_atom_site_aniso_U_13
_atom_site_aniso_U_12
N1 0.0494(7) 0.0331(6) 0.0535(7) 0.0046(5) 0.0004(5) -0.0053(4)
N2 0.0643(9) 0.0312(7) 0.0856(11) 0.0028(6) 0.0231(7) -0.0043(5)
C3 0.0465(7) 0.0311(6) 0.0425(7) 0.0011(5) 0.0041(5) -0.0028(5)
C4 0.0417(6) 0.0376(7) 0.0446(7) 0.0005(5) 0.0087(5) -0.0022(5)
C5 0.0483(7) 0.0325(7) 0.0486(7) -0.0016(5) 0.0024(6) 0.0022(5)
C1 0.0411(7) 0.0432(7) 0.0469(7) 0.0055(5) 0.0031(5) -0.0076(5)
C2 0.0434(7) 0.0366(7) 0.0469(7) -0.0023(5) 0.0065(5) 0.0003(5)
F2 0.0563(6) 0.0504(6) 0.0869(8) -0.0083(5) 0.0218(5) 0.0074(4)
F3 0.0560(6) 0.0560(6) 0.0778(7) 0.0061(4) 0.0289(5) -0.0020(4)
F4 0.0699(7) 0.0397(5) 0.0899(8) -0.0061(4) 0.0176(6) 0.0111(4)
F1 0.0529(6) 0.0650(7) 0.0833(7) 0.0143(5) 0.0199(5) -0.0132(4)

loop_
_atom_type_symbol
_atom_type_description
_atom_type_scat_dispersion_real
_atom_type_scat_dispersion_imag
_atom_type_scat_source
C C 0.0033 0.0016 'International Tables Vol C Tables 4.2.6.8 and 6.1.1.4'
H H 0.0000 0.0000 'International Tables Vol C Tables 4.2.6.8 and 6.1.1.4'
N N 0.0061 0.0033 'International Tables Vol C Tables 4.2.6.8 and 6.1.1.4'
F F 0.0171 0.0103 'International Tables Vol C Tables 4.2.6.8 and 6.1.1.4'

loop_
_geom_angle_atom_site_label_1
_geom_angle_atom_site_label_2
_geom_angle_atom_site_label_3
_geom_angle
C5 N1 C1 115.77(12)
N2 C3 C2 122.76(13)
N2 C3 C4 122.56(14)
C2 C3 C4 114.68(12)
F3 C4 C5 121.16(13)
F3 C4 C3 118.83(12)
C5 C4 C3 119.99(13)
N1 C5 F4 116.52(13)
N1 C5 C4 124.92(13)
F4 C5 C4 118.55(14)
N1 C1 F1 116.24(13)
N1 C1 C2 124.66(14)
F1 C1 C2 119.09(14)
F2 C2 C1 121.35(13)
F2 C2 C3 118.68(12)
C1 C2 C3 119.97(13)

loop_
_geom_bond_atom_site_label_1
_geom_bond_atom_site_label_2
_geom_bond_distance
N1 C5 1.310(2)
N1 C1 1.317(2)
N2 C3 1.3458(18)
C3 C2 1.3961(19)
C3 C4 1.3986(19)
C4 F3 1.3424(16)
C4 C5 1.3674(19)
C5 F4 1.3383(16)
C1 F1 1.3324(17)
C1 C2 1.370(2)
C2 F2 1.3415(16)
